data_4314773
loop_
_publ_author_name
'Jae-Hyuk Her'
'Peter W. Stephens'
'Christopher M. Kareis'
'Joshua G. Moore'
'Kil Sik Min'
'Jong-Won Park'
'Garima Bali'
'Bretni S. Kennon'
'Joel S. Miller'

_publ_contact_author_address
; 
Department of Chemistry
University of Utah
315 S. 1400 E. RM 2124
Salt Lake City
Utah 84112-0850
USA
;
_publ_contact_author_email jsmiller@chem.utah.edu
_publ_contact_author_fax 801-581-8433
_publ_contact_author_name 'Joel S. Miller'
_publ_contact_author_phone 801-585-5455
_publ_section_title
;
 Anomalous Non-Prussian Blue Structures and Magnetic Ordering of
 K2MnII[MnII(CN)6] and Rb2MnII[MnII(CN)6]
;
_journal_name_full 'Inorganic Chemistry'
_journal_page_first 1524
_journal_page_last 1534
_journal_paper_doi 10.1021/ic901903f
_journal_volume 49
_journal_year 2010
_chemical_formula_moiety 'C6 K2 Mn2 N6'
_chemical_formula_structural 'K2 Mn [Mn (CN)6]'
_chemical_formula_sum 'C6 K2 Mn2 N6'
_chemical_formula_weight 344.18
_chemical_name_systematic
;
Potassium cyanomanganate
;
_space_group_crystal_system monoclinic
_space_group_IT_number 14
_space_group_name_H-M_alt 'P 1 21/n 1'
_symmetry_space_group_name_Hall '-P 2yn'
_symmetry_space_group_name_H-M 'P 1 21/n 1'
_cell_angle_alpha 90
_cell_angle_beta 90.2058(11)
_cell_angle_gamma 90
_cell_formula_units_Z 2
_cell_length_a 10.17855(13)
_cell_length_b 7.41244(10)
_cell_length_c 6.97575(11)
_cell_measurement_temperature 293
_cell_volume 526.302(13)
_computing_cell_refinement TOPAS-Academic
_computing_data_collection SPEC
_computing_data_reduction TOPAS-Academic
_computing_structure_refinement TOPAS-Academic
_computing_structure_solution TOPAS-Academic
_diffrn_ambient_temperature 300
_diffrn_detector 'NaI scintillation counter'
_diffrn_measurement_device_type 'Huber diffractometer'
_diffrn_radiation_monochromator 'Si(111) channel cut'
_diffrn_radiation_type synchrotron
_diffrn_radiation_wavelength 0.700252
_diffrn_source synchrotron
_exptl_absorpt_coefficient_mu 33.7897
_exptl_absorpt_correction_type none
_pd_block_diffractogram_id K2Mn2C6N6-profile
_pd_char_colour green
_pd_instr_location
;
X16C, National Synchrotron Light Source, Brookhaven National Laboratory
;
_pd_meas_2theta_range_inc 0.005
_pd_meas_2theta_range_max 42.000
_pd_meas_2theta_range_min 2.000
_pd_meas_number_of_points 8001
_pd_meas_scan_method step
_pd_proc_2theta_range_inc 0.005
_pd_proc_2theta_range_max 42.0
_pd_proc_2theta_range_min 2.0
_pd_proc_info_excluded_regions none
_pd_proc_ls_background_function
;
Chebyshev polynomial with 22 coefficients
;
_pd_proc_ls_pref_orient_corr
;
none
;
_pd_proc_ls_profile_function
;
Simple_Axial_model function with Rp=9999,Rs=330 in TOPAS-Academic.
;
_pd_proc_ls_prof_R_factor 0.048
_pd_proc_ls_prof_wR_expected 0.046
_pd_proc_ls_prof_wR_factor 0.060
_pd_proc_wavelength 0.700252
_pd_spec_mounting
;
capillary
;
_pd_spec_mount_mode transmission
_pd_spec_shape cylinder
_refine_ls_extinction_method none
_refine_ls_goodness_of_fit_all 1.309
_refine_ls_hydrogen_treatment undef
_refine_ls_number_parameters 75
_refine_ls_R_I_factor 0.021
_refine_ls_shift/su_max 0.001
_refine_ls_weighting_details 1/(sigma*sigma)
_refine_ls_weighting_scheme sigma
_cod_data_source_file ic901903f_si_001_1.cif
_cod_data_source_block K2Mn2C6N6
_cod_depositor_comments
;
The following automatic conversions were performed:

'_space_group_crystal_system' value 'Monoclinic' changed to
'monoclinic' according to the built-in table from CIF Core dictionary
named 'cif_core.dic' version 2.4.1 from 2010-06-29.

Automatic conversion script
Id: cif_fix_values 1646 2011-03-28 12:23:43Z adriana 
;
_cod_database_code 4314773
_cod_database_fobs_code 4314773

loop_
_symmetry_equiv_pos_site_id
_symmetry_equiv_pos_as_xyz
1 'x, y, z'
2 '-x+1/2, y+1/2, -z+1/2'
3 '-x, -y, -z'
4 'x+1/2, -y+1/2, z+1/2'

loop_
_atom_site_aniso_label
_atom_site_aniso_U_11
_atom_site_aniso_U_22
_atom_site_aniso_U_33
_atom_site_aniso_U_12
_atom_site_aniso_U_13
_atom_site_aniso_U_23
_atom_site_aniso_type_symbol
? ? ? ? ? ? ? ?

loop_
_atom_site_label
_atom_site_type_symbol
_atom_site_symmetry_multiplicity
_atom_site_fract_x
_atom_site_fract_y
_atom_site_fract_z
_atom_site_occupancy
_atom_site_B_iso_or_equiv
Mn1 Mn+2 2 0 0 0 1 1.433(93)
Mn2 Mn+2 2 0 0.5 0.5 1 1.058(90)
N1 N 4 0.45151(72) 0.25827(98) 0.8528(12) 1 1.25(16)
C1 C 4 0.53490(91) 0.6329(14) 0.2734(14) 1 1.25(16)
N2 N 4 0.05809(71) 0.3424(10) 0.7626(11) 1 1.12(16)
C2 C 4 0.96115(89) 0.7817(12) 0.1367(15) 1 1.12(16)
N3 N 4 0.19932(76) 0.4750(12) 0.3899(10) 1 1.20(12)
C3 C 4 0.69047(95) 0.5167(15) 0.5736(13) 1 1.20(12)
K1 K+1 4 0.75043(35) 0.93212(16) 0.47965(25) 1 3.458(55)

loop_
_atom_type_symbol
_atom_type_description
_atom_type_scat_dispersion_real
_atom_type_scat_dispersion_imag
_atom_type_scat_source
_atom_type_scat_length_neutron
? ? ? ? ? ?

loop_
_geom_angle_atom_site_label_1
_geom_angle_atom_site_label_2
_geom_angle_atom_site_label_3
_geom_angle
_geom_angle_site_symmetry_1
_geom_angle_site_symmetry_2
_geom_angle_site_symmetry_3
C1 Mn1 C1 180.000 2_545 1_555 4_454
C2 Mn1 C1 89.09(42) 1_445 1_555 2_545
C2 Mn1 C1 90.91(42) 1_445 1_555 4_454
C2 Mn1 C2 180.000 3_665 1_555 1_445
C2 Mn1 C1 90.91(42) 3_665 1_555 2_545
C2 Mn1 C1 89.09(42) 3_665 1_555 4_454
C3 Mn1 C2 91.22(41) 2_545 1_555 3_665
C3 Mn1 C2 88.78(41) 2_545 1_555 1_445
C3 Mn1 C1 89.85(39) 2_545 1_555 2_545
C3 Mn1 C1 90.15(39) 2_545 1_555 4_454
C3 Mn1 C3 180.000 4_454 1_555 2_545
C3 Mn1 C2 88.78(41) 4_454 1_555 3_665
C3 Mn1 C2 91.22(41) 4_454 1_555 1_445
C3 Mn1 C1 90.15(39) 4_454 1_555 2_545
C3 Mn1 C1 89.85(39) 4_454 1_555 4_454
N1 Mn1 C3 90.63(31) 2_545 1_555 4_454
N1 Mn1 C3 89.37(31) 2_545 1_555 2_545
N1 Mn1 C2 93.41(32) 2_545 1_555 3_665
N1 Mn1 C2 86.59(32) 2_545 1_555 1_445
N1 Mn1 C1 175.63(34) 2_545 1_555 2_545
N1 Mn1 C1 4.37(34) 2_545 1_555 4_454
N1 Mn1 C3 89.37(31) 4_454 1_555 4_454
N1 Mn1 C3 90.63(31) 4_454 1_555 2_545
N1 Mn1 C2 86.59(32) 4_454 1_555 3_665
N1 Mn1 C2 93.41(32) 4_454 1_555 1_445
N1 Mn1 C1 4.37(34) 4_454 1_555 2_545
N1 Mn1 C1 175.63(34) 4_454 1_555 4_454
N2 Mn1 N1 91.04(20) 3_556 1_555 4_454
N2 Mn1 N1 88.96(20) 3_556 1_555 2_545
N2 Mn1 C3 89.92(33) 3_556 1_555 4_454
N2 Mn1 C3 90.08(33) 3_556 1_555 2_545
N2 Mn1 C2 177.31(27) 3_556 1_555 3_665
N2 Mn1 C2 2.69(27) 3_556 1_555 1_445
N2 Mn1 C1 86.73(33) 3_556 1_555 2_545
N2 Mn1 C1 93.27(33) 3_556 1_555 4_454
N2 Mn1 N1 88.96(20) 1_554 1_555 4_454
N2 Mn1 N1 91.04(20) 1_554 1_555 2_545
N2 Mn1 C3 90.08(33) 1_554 1_555 4_454
N2 Mn1 C3 89.92(33) 1_554 1_555 2_545
N2 Mn1 C2 2.69(27) 1_554 1_555 3_665
N2 Mn1 C2 177.31(27) 1_554 1_555 1_445
N2 Mn1 C1 93.27(33) 1_554 1_555 2_545
N2 Mn1 C1 86.73(33) 1_554 1_555 4_454
N3 Mn1 N2 90.50(20) 4_454 1_555 1_554
N3 Mn1 N2 89.50(20) 4_454 1_555 3_556
N3 Mn1 N1 90.14(20) 4_454 1_555 4_454
N3 Mn1 N1 89.86(20) 4_454 1_555 2_545
N3 Mn1 C3 179.24(41) 4_454 1_555 4_454
N3 Mn1 C3 0.76(41) 4_454 1_555 2_545
N3 Mn1 C2 91.77(31) 4_454 1_555 3_665
N3 Mn1 C2 88.23(31) 4_454 1_555 1_445
N3 Mn1 C1 89.32(31) 4_454 1_555 2_545
N3 Mn1 C1 90.68(31) 4_454 1_555 4_454
N3 Mn1 N3 180.000 2_545 1_555 4_454
N3 Mn1 N2 89.50(20) 2_545 1_555 1_554
N3 Mn1 N2 90.50(20) 2_545 1_555 3_556
N3 Mn1 N1 89.86(20) 2_545 1_555 4_454
N3 Mn1 N1 90.14(20) 2_545 1_555 2_545
N3 Mn1 C3 0.76(41) 2_545 1_555 4_454
N3 Mn1 C3 179.24(41) 2_545 1_555 2_545
N3 Mn1 C2 88.23(31) 2_545 1_555 3_665
N3 Mn1 C2 91.77(31) 2_545 1_555 1_445
N3 Mn1 C1 90.68(31) 2_545 1_555 2_545
N3 Mn1 C1 89.32(31) 2_545 1_555 4_454
N1 Mn2 N3 88.26(30) 4_454 1_555 1_555
N1 Mn2 N3 91.74(30) 4_454 1_555 3_566
N1 Mn2 N3 91.74(30) 2_556 1_555 1_555
N1 Mn2 N3 88.26(30) 2_556 1_555 3_566
N2 Mn2 N1 89.22(28) 3_566 1_555 2_556
N2 Mn2 N1 90.78(28) 3_566 1_555 4_454
N2 Mn2 N3 89.96(28) 3_566 1_555 1_555
N2 Mn2 N3 90.04(28) 3_566 1_555 3_566
N2 Mn2 N1 90.78(28) 1_555 1_555 2_556
N2 Mn2 N1 89.22(28) 1_555 1_555 4_454
N2 Mn2 N3 90.04(28) 1_555 1_555 1_555
N2 Mn2 N3 89.96(28) 1_555 1_555 3_566
C3 Mn2 N2 98.38(25) 1_455 1_555 1_555
C3 Mn2 N2 81.62(25) 1_455 1_555 3_566
C3 Mn2 N1 96.29(27) 1_455 1_555 2_556
C3 Mn2 N1 83.71(27) 1_455 1_555 4_454
C3 Mn2 N3 168.26(25) 1_455 1_555 1_555
C3 Mn2 N3 11.74(25) 1_455 1_555 3_566
C3 Mn2 N2 81.62(25) 3_666 1_555 1_555
C3 Mn2 N2 98.38(25) 3_666 1_555 3_566
C3 Mn2 N1 83.71(27) 3_666 1_555 2_556
C3 Mn2 N1 96.29(27) 3_666 1_555 4_454
C3 Mn2 N3 11.74(25) 3_666 1_555 1_555
C3 Mn2 N3 168.26(25) 3_666 1_555 3_566
Mn2 N1 C1 152.69(71) 2_546 1_555 3_666
N3 N1 Mn2 45.24(20) 4_555 1_555 2_546
N3 N1 C1 110.08(64) 4_555 1_555 3_666
Mn1 N1 N3 105.11(27) 2_555 1_555 4_555
Mn1 N1 Mn2 146.22(32) 2_555 1_555 2_546
Mn1 N1 C1 6.91(55) 2_555 1_555 3_666
N2 N1 Mn1 143.85(28) 4_555 1_555 2_555
N2 N1 N3 60.57(24) 4_555 1_555 4_555
N2 N1 Mn2 45.69(20) 4_555 1_555 2_546
N2 N1 C1 141.70(64) 4_555 1_555 3_666
N3 N1 N2 59.54(24) 2_546 1_555 4_555
N3 N1 Mn1 156.55(31) 2_546 1_555 2_555
N3 N1 N3 88.77(27) 2_546 1_555 4_555
N3 N1 Mn2 43.53(20) 2_546 1_555 2_546
N3 N1 C1 156.65(69) 2_546 1_555 3_666
N2 N1 N3 59.13(24) 2_546 1_555 2_546
N2 N1 N2 90.58(27) 2_546 1_555 4_555
N2 N1 Mn1 111.41(27) 2_546 1_555 2_555
N2 N1 N3 60.04(24) 2_546 1_555 4_555
N2 N1 Mn2 44.89(19) 2_546 1_555 2_546
N2 N1 C1 117.88(67) 2_546 1_555 3_666
Mn1 C1 N1 168.72(89) 2_555 1_555 3_666
C2 C1 Mn1 45.81(30) 2_645 1_555 2_555
C2 C1 N1 145.29(77) 2_645 1_555 3_666
C2 C1 C2 90.70(41) 4_465 1_555 2_645
C2 C1 Mn1 44.89(29) 4_465 1_555 2_555
C2 C1 N1 123.95(77) 4_465 1_555 3_666
C3 C1 C2 61.64(35) 1_555 1_555 4_465
C3 C1 C2 60.71(38) 1_555 1_555 2_645
C3 C1 Mn1 46.70(29) 1_555 1_555 2_555
C3 C1 N1 134.25(72) 1_555 1_555 3_666
C3 C1 C3 93.24(40) 3_666 1_555 1_555
C3 C1 C2 60.12(34) 3_666 1_555 4_465
C3 C1 C2 62.07(37) 3_666 1_555 2_645
C3 C1 Mn1 46.54(29) 3_666 1_555 2_555
C3 C1 N1 130.49(72) 3_666 1_555 3_666
K1 C1 C3 126.77(42) 2_645 1_555 3_666
K1 C1 C3 83.21(32) 2_645 1_555 1_555
K1 C1 C2 144.85(41) 2_645 1_555 4_465
K1 C1 C2 70.47(31) 2_645 1_555 2_645
K1 C1 Mn1 110.51(39) 2_645 1_555 2_555
K1 C1 N1 80.02(58) 2_645 1_555 3_666
Mn2 N2 C2 148.19(73) 1_555 1_555 3_666
K1 N2 Mn2 107.02(27) 4_465 1_555 1_555
K1 N2 C2 104.23(63) 4_465 1_555 3_666
Mn1 N2 K1 108.34(23) 1_556 1_555 4_465
Mn1 N2 Mn2 144.38(32) 1_556 1_555 1_555
Mn1 N2 C2 4.40(45) 1_556 1_555 3_666
N3 N2 Mn1 112.06(27) 3_566 1_555 1_556
N3 N2 K1 118.51(29) 3_566 1_555 4_465
N3 N2 Mn2 44.12(19) 3_566 1_555 1_555
N3 N2 C2 113.61(62) 3_566 1_555 3_666
N3 N2 N3 88.20(27) 1_555 1_555 3_566
N3 N2 Mn1 142.36(30) 1_555 1_555 1_556
N3 N2 K1 86.75(24) 1_555 1_555 4_465
N3 N2 Mn2 44.08(19) 1_555 1_555 1_555
N3 N2 C2 145.08(67) 1_555 1_555 3_666
N1 N2 N3 58.53(24) 4_454 1_555 1_555
N1 N2 N3 60.54(24) 4_454 1_555 3_566
N1 N2 Mn1 103.08(25) 4_454 1_555 1_556
N1 N2 K1 144.92(30) 4_454 1_555 4_465
N1 N2 Mn2 45.10(19) 4_454 1_555 1_555
N1 N2 C2 107.46(66) 4_454 1_555 3_666
N1 N2 N1 89.42(27) 2_556 1_555 4_454
N1 N2 N3 60.06(25) 2_556 1_555 1_555
N1 N2 N3 58.10(24) 2_556 1_555 3_566
N1 N2 Mn1 157.57(30) 2_556 1_555 1_556
N1 N2 K1 66.79(21) 2_556 1_555 4_465
N1 N2 Mn2 44.32(20) 2_556 1_555 1_555
N1 N2 C2 154.65(70) 2_556 1_555 3_666
Mn1 C2 N2 172.91(72) 1_665 1_555 3_666
C1 C2 Mn1 45.10(29) 2_655 1_555 1_665
C1 C2 N2 128.60(78) 2_655 1_555 3_666
C1 C2 C1 89.30(41) 4_564 1_555 2_655
C1 C2 Mn1 44.20(30) 4_564 1_555 1_665
C1 C2 N2 141.88(76) 4_564 1_555 3_666
C3 C2 C1 60.75(35) 2_655 1_555 4_564
C3 C2 C1 61.10(36) 2_655 1_555 2_655
C3 C2 Mn1 46.91(29) 2_655 1_555 1_665
C3 C2 N2 136.17(71) 2_655 1_555 3_666
C3 C2 C3 92.55(39) 4_564 1_555 2_655
C3 C2 C1 59.84(34) 4_564 1_555 4_564
C3 C2 C1 60.50(35) 4_564 1_555 2_655
C3 C2 Mn1 45.64(29) 4_564 1_555 1_665
C3 C2 N2 130.64(70) 4_564 1_555 3_666
Mn2 N3 C3 145.58(70) 1_555 1_555 3_666
K1 N3 Mn2 118.88(31) 4_464 1_555 1_555
K1 N3 C3 91.55(63) 4_464 1_555 3_666
N1 N3 K1 101.23(27) 4_454 1_555 4_464
N1 N3 Mn2 46.50(21) 4_454 1_555 1_555
N1 N3 C3 148.06(81) 4_454 1_555 3_666
N2 N3 N1 61.86(24) 3_566 1_555 4_454
N2 N3 K1 73.97(23) 3_566 1_555 4_464
N2 N3 Mn2 45.92(20) 3_566 1_555 1_555
N2 N3 C3 149.98(82) 3_566 1_555 3_666
N2 N3 N2 91.80(27) 1_555 1_555 3_566
N2 N3 N1 60.90(25) 1_555 1_555 4_454
N2 N3 K1 161.44(33) 1_555 1_555 4_464
N2 N3 Mn2 45.88(20) 1_555 1_555 1_555
N2 N3 C3 106.41(66) 1_555 1_555 3_666
Mn1 N3 N2 105.28(26) 2_555 1_555 1_555
Mn1 N3 N2 150.02(34) 2_555 1_555 3_566
Mn1 N3 N1 148.11(33) 2_555 1_555 4_454
Mn1 N3 K1 92.72(22) 2_555 1_555 4_464
Mn1 N3 Mn2 144.26(31) 2_555 1_555 1_555
Mn1 N3 C3 1.33(73) 2_555 1_555 3_666
N1 N3 Mn1 107.16(27) 2_556 1_555 2_555
N1 N3 N2 60.81(24) 2_556 1_555 1_555
N1 N3 N2 59.92(25) 2_556 1_555 3_566
N1 N3 N1 91.23(27) 2_556 1_555 4_454
N1 N3 K1 118.47(31) 2_556 1_555 4_464
N1 N3 Mn2 44.72(20) 2_556 1_555 1_555
N1 N3 C3 108.28(70) 2_556 1_555 3_666
K1 N3 N1 122.90(28) 3_666 1_555 2_556
K1 N3 Mn1 80.32(20) 3_666 1_555 2_555
K1 N3 N2 62.64(21) 3_666 1_555 1_555
K1 N3 N2 129.65(31) 3_666 1_555 3_566
K1 N3 N1 67.79(23) 3_666 1_555 4_454
K1 N3 K1 117.52(26) 3_666 1_555 4_464
K1 N3 Mn2 97.36(29) 3_666 1_555 1_555
K1 N3 C3 80.32(71) 3_666 1_555 3_666
Mn1 C3 N3 177.9(11) 2_555 1_555 3_666
C2 C3 Mn1 44.31(28) 2_645 1_555 2_555
C2 C3 N3 134.16(86) 2_645 1_555 3_666
C1 C3 C2 58.19(34) 1_555 1_555 2_645
C1 C3 Mn1 43.45(27) 1_555 1_555 2_555
C1 C3 N3 135.07(77) 1_555 1_555 3_666
C1 C3 C1 86.76(40) 3_666 1_555 1_555
C1 C3 C2 59.13(35) 3_666 1_555 2_645
C1 C3 Mn1 43.31(27) 3_666 1_555 2_555
C1 C3 N3 138.14(80) 3_666 1_555 3_666
C2 C3 C1 57.42(33) 4_465 1_555 3_666
C2 C3 C1 58.51(35) 4_465 1_555 1_555
C2 C3 C2 87.45(39) 4_465 1_555 2_645
C2 C3 Mn1 43.14(27) 4_465 1_555 2_555
C2 C3 N3 138.35(82) 4_465 1_555 3_666
Mn2 C3 C2 150.04(46) 1_655 1_555 4_465
Mn2 C3 C1 149.98(45) 1_655 1_555 3_666
Mn2 C3 C1 116.98(36) 1_655 1_555 1_555
Mn2 C3 C2 116.21(39) 1_655 1_555 2_645
Mn2 C3 Mn1 155.24(43) 1_655 1_555 2_555
Mn2 C3 N3 22.67(49) 1_655 1_555 3_666
N3 K1 N2 103.93(23) 4_565 1_555 4_564
C1 K1 N3 123.04(25) 2_655 1_555 4_565
C1 K1 N2 84.68(23) 2_655 1_555 4_564
N3 K1 C1 119.36(25) 3_666 1_555 2_655
N3 K1 N3 88.45(16) 3_666 1_555 4_565
N3 K1 N2 141.12(22) 3_666 1_555 4_564

loop_
_geom_bond_atom_site_label_1
_geom_bond_atom_site_label_2
_geom_bond_distance
_geom_bond_site_symmetry_1
_geom_bond_site_symmetry_2
Mn1 C1 1.8970(99) 1_555 4_454
Mn1 C1 1.8970(99) 1_555 2_545
Mn1 C2 1.9202(94) 1_555 1_445
Mn1 C2 1.9202(94) 1_555 3_665
Mn1 C3 2.0076(97) 1_555 2_545
Mn1 C3 2.0076(97) 1_555 4_454
Mn1 N1 3.0854(78) 1_555 2_545
Mn1 N1 3.0854(78) 1_555 4_454
Mn1 N2 3.0892(75) 1_555 3_556
Mn1 N2 3.0892(75) 1_555 1_554
Mn1 N3 3.1582(77) 1_555 4_454
Mn1 N3 3.1582(77) 1_555 2_545
Mn2 N3 2.1798(77) 1_555 3_566
Mn2 N3 2.1798(77) 1_555 1_555
Mn2 N1 2.2270(74) 1_555 4_454
Mn2 N1 2.2270(74) 1_555 2_556
Mn2 N2 2.2496(75) 1_555 3_566
Mn2 N2 2.2496(75) 1_555 1_555
Mn2 C3 3.1963(97) 1_555 1_455
Mn2 C3 3.1963(97) 1_555 3_666
N1 C1 1.203(13) 1_555 3_666
N1 Mn2 2.2270(74) 1_555 2_546
N1 N3 3.068(11) 1_555 4_555
N1 Mn1 3.0854(78) 1_555 2_555
N1 N2 3.144(11) 1_555 4_555
N1 N3 3.163(11) 1_555 2_546
N1 N2 3.187(11) 1_555 2_546
C1 N1 1.203(13) 1_555 3_666
C1 Mn1 1.8970(99) 1_555 2_555
C1 C2 2.678(14) 1_555 2_645
C1 C2 2.721(14) 1_555 4_465
C1 C3 2.758(13) 1_555 1_555
C1 C3 2.766(14) 1_555 3_666
C1 K1 3.183(10) 1_555 2_645
N2 C2 1.175(12) 1_555 3_666
N2 Mn2 2.2496(75) 1_555 1_555
N2 K1 2.9827(77) 1_555 4_465
N2 Mn1 3.0892(75) 1_555 1_556
N2 N3 3.131(11) 1_555 3_566
N2 N3 3.133(11) 1_555 1_555
N2 N1 3.144(11) 1_555 4_454
N2 N1 3.187(11) 1_555 2_556
C2 N2 1.175(12) 1_555 3_666
C2 Mn1 1.9202(94) 1_555 1_665
C2 C1 2.678(14) 1_555 2_655
C2 C1 2.721(14) 1_555 4_564
C2 C3 2.748(14) 1_555 2_655
C2 C3 2.807(13) 1_555 4_564
N3 C3 1.151(12) 1_555 3_666
N3 Mn2 2.1798(77) 1_555 1_555
N3 K1 2.9906(76) 1_555 4_464
N3 N1 3.068(11) 1_555 4_454
N3 N2 3.131(11) 1_555 3_566
N3 N2 3.133(11) 1_555 1_555
N3 Mn1 3.1582(77) 1_555 2_555
N3 N1 3.163(11) 1_555 2_556
N3 K1 3.1931(88) 1_555 3_666
C3 N3 1.151(12) 1_555 3_666
C3 Mn1 2.0076(97) 1_555 2_555
C3 C2 2.748(14) 1_555 2_645
C3 C1 2.758(13) 1_555 1_555
C3 C1 2.766(14) 1_555 3_666
C3 C2 2.807(13) 1_555 4_465
C3 Mn2 3.1963(97) 1_555 1_655
K1 N2 2.9827(77) 1_555 4_564
K1 N3 2.9906(76) 1_555 4_565
K1 C1 3.183(10) 1_555 2_655
K1 N3 3.1931(88) 1_555 3_666
